data_7206177
loop_
_publ_author_name
'Meazza, Lorenzo'
'Mart\'i-Rujas, Javier'
'Terraneo, Giancarlo'
'Castiglioni, Chiara'
'Milani, Alberto'
'Pilati, Tullio'
'Metrangolo, Pierangelo'
'Resnati, Giuseppe'

_publ_section_title
;
 Solid-state synthesis of mixed trihalides via reversible absorption of
 dihalogens by non porous onium salts
;
_journal_issue 13
_journal_name_full CrystEngComm
_journal_page_first 4427
_journal_paper_doi 10.1039/c1ce05050h
_journal_volume 13
_journal_year 2011
_chemical_formula_moiety 'C12 H30 N2 2+, 2(Br 1-), 2(H2 O)'
_chemical_formula_sum 'C12 H34 Br2 N2 O2'
_chemical_formula_weight 398.23
_chemical_name_systematic
;
?
;
_space_group_IT_number 14
_symmetry_cell_setting monoclinic
_symmetry_space_group_name_Hall '-P 2ybc'
_symmetry_space_group_name_H-M 'P 1 21/c 1'
_atom_sites_solution_hydrogens geom
_atom_sites_solution_primary direct
_atom_sites_solution_secondary difmap
_audit_creation_method SHELXL-97
_cell_angle_alpha 90.00
_cell_angle_beta 108.824(4)
_cell_angle_gamma 90.00
_cell_formula_units_Z 2
_cell_length_a 7.3339(13)
_cell_length_b 18.292(3)
_cell_length_c 7.0915(12)
_cell_measurement_reflns_used 9842
_cell_measurement_temperature 103(2)
_cell_measurement_theta_max 30.02
_cell_measurement_theta_min 2.94
_cell_volume 900.5(3)
_computing_cell_refinement 'Bruker SAINT'
_computing_data_collection 'Bruker APEX2'
_computing_data_reduction 'Bruker SAINT'
_computing_molecular_graphics
;
ORTEP-3 (Farrugia, L.J. (1997) Jour. Appl. Cryst. 30, 565)
Mercury (Macrae, C. F., Edgington, P. R., McCabe, P., Pidcock, E.,
Shields, G. P., Taylor, R., Towler, M. & van de Streek, J. (2006).
J. Appl. Cryst. 39, 453-457
;
_computing_publication_material SHELXTL
_computing_structure_refinement 'SHELXL (Sheldrick, G. M. (2008). Acta Cryst. A64, 112-122)'
_computing_structure_solution
;
SIR2002 (Burla, M. C., Camalli, M., Carrozzini, B., Cascarano, G. L.,
Giacovazzo, C., Polidori, G. & Spagna, R. (2003).
J. Appl. Cryst. 36, 1103.)
;
_diffrn_ambient_temperature 103(2)
_diffrn_measured_fraction_theta_full 0.990
_diffrn_measured_fraction_theta_max 0.970
_diffrn_measurement_device_type 'Bruker APEX-II CCD'
_diffrn_measurement_method '\f and \w scans'
_diffrn_radiation_monochromator graphite
_diffrn_radiation_source 'fine-focus sealed tube'
_diffrn_radiation_type MoK\a
_diffrn_radiation_wavelength 0.71073
_diffrn_reflns_av_R_equivalents 0.0286
_diffrn_reflns_av_sigmaI/netI 0.0146
_diffrn_reflns_limit_h_max 10
_diffrn_reflns_limit_h_min -10
_diffrn_reflns_limit_k_max 25
_diffrn_reflns_limit_k_min -25
_diffrn_reflns_limit_l_max 9
_diffrn_reflns_limit_l_min -7
_diffrn_reflns_number 30772
_diffrn_reflns_theta_full 30.00
_diffrn_reflns_theta_max 30.24
_diffrn_reflns_theta_min 2.93
_exptl_absorpt_coefficient_mu 4.501
_exptl_absorpt_correction_T_max 0.4005
_exptl_absorpt_correction_T_min 0.2766
_exptl_absorpt_correction_type multi-scan
_exptl_absorpt_process_details 'Bruker (2001). SADABS. Bruker AXS Inc., Madison, Wisconsin, USA.'
_exptl_crystal_colour colourless
_exptl_crystal_density_diffrn 1.469
_exptl_crystal_density_method 'not measured'
_exptl_crystal_description table
_exptl_crystal_F_000 412
_exptl_crystal_size_max 0.32
_exptl_crystal_size_mid 0.16
_exptl_crystal_size_min 0.06
_refine_diff_density_max 0.381
_refine_diff_density_min -0.393
_refine_diff_density_rms 0.061
_refine_ls_extinction_method none
_refine_ls_goodness_of_fit_ref 1.089
_refine_ls_hydrogen_treatment mixed
_refine_ls_matrix_type full
_refine_ls_number_parameters 93
_refine_ls_number_reflns 2604
_refine_ls_number_restraints 0
_refine_ls_restrained_S_all 1.089
_refine_ls_R_factor_all 0.0200
_refine_ls_R_factor_gt 0.0172
_refine_ls_shift/su_max 0.001
_refine_ls_shift/su_mean 0.000
_refine_ls_structure_factor_coef Fsqd
_refine_ls_weighting_details 'w=1/[\s^2^(Fo^2^)+(0.0202P)^2^+0.4646P] where P=(Fo^2^+2Fc^2^)/3'
_refine_ls_weighting_scheme calc
_refine_ls_wR_factor_gt 0.0441
_refine_ls_wR_factor_ref 0.0453
_reflns_number_gt 2412
_reflns_number_total 2604
_reflns_threshold_expression I>2\s(I)
_cod_data_source_file c1ce05050h.txt
_cod_data_source_block jm044
_cod_original_cell_volume 900.4(3)
_cod_original_sg_symbol_H-M 'P 21/c'
_cod_database_code 7206177

loop_
_symmetry_equiv_pos_as_xyz
'x, y, z'
'-x, y+1/2, -z+1/2'
'-x, -y, -z'
'x, -y-1/2, z-1/2'

loop_
_atom_site_label
_atom_site_type_symbol
_atom_site_fract_x
_atom_site_fract_y
_atom_site_fract_z
_atom_site_U_iso_or_equiv
_atom_site_adp_type
_atom_site_occupancy
_atom_site_symmetry_multiplicity
_atom_site_calc_flag
_atom_site_refinement_flags
_atom_site_disorder_assembly
_atom_site_disorder_group
Br1 Br 0.308809(16) 0.367169(6) 0.167408(18) 0.01502(5) Uani 1 1 d . . .
N1 N 0.64175(15) 0.12555(5) 0.28362(16) 0.01214(19) Uani 1 1 d . . .
C1 C 0.76391(18) 0.11944(7) 0.14767(18) 0.0133(2) Uani 1 1 d . . .
H1A H 0.8515 0.1621 0.1710 0.016 Uiso 1 1 calc R . .
H1B H 0.6781 0.1217 0.0077 0.016 Uiso 1 1 calc R . .
C2 C 0.88398(17) 0.04994(7) 0.17575(18) 0.0137(2) Uani 1 1 d . . .
H2A H 0.8084 0.0081 0.1993 0.016 Uiso 1 1 calc R . .
H2B H 1.0008 0.0552 0.2937 0.016 Uiso 1 1 calc R . .
C3 C 0.94238(17) 0.03529(6) -0.00893(18) 0.0134(2) Uani 1 1 d . . .
H3A H 0.8251 0.0322 -0.1271 0.016 Uiso 1 1 calc R . .
H3B H 1.0207 0.0767 -0.0295 0.016 Uiso 1 1 calc R . .
C4 C 0.5515(2) 0.19996(7) 0.2551(2) 0.0196(3) Uani 1 1 d . . .
H4A H 0.4751 0.2066 0.1147 0.029 Uiso 1 1 calc R . .
H4B H 0.6527 0.2373 0.2941 0.029 Uiso 1 1 calc R . .
H4C H 0.4678 0.2047 0.3377 0.029 Uiso 1 1 calc R . .
C5 C 0.76172(19) 0.11659(8) 0.49752(19) 0.0205(3) Uani 1 1 d . . .
H5A H 0.6821 0.1257 0.5826 0.031 Uiso 1 1 calc R . .
H5B H 0.8687 0.1515 0.5304 0.031 Uiso 1 1 calc R . .
H5C H 0.8129 0.0667 0.5196 0.031 Uiso 1 1 calc R . .
C6 C 0.48369(18) 0.06984(7) 0.2306(2) 0.0172(2) Uani 1 1 d . . .
H6A H 0.4022 0.0768 0.3149 0.026 Uiso 1 1 calc R . .
H6B H 0.5398 0.0207 0.2519 0.026 Uiso 1 1 calc R . .
H6C H 0.4056 0.0756 0.0904 0.026 Uiso 1 1 calc R . .
O1 O 0.03540(18) 0.22753(7) 0.9007(2) 0.0372(3) Uani 1 1 d . . .
H1O H 0.131(4) 0.2639(15) 0.985(4) 0.066(8) Uiso 1 1 d . . .
H2O H 0.132(5) 0.203(2) 0.823(5) 0.127(13) Uiso 1 1 d . . .

loop_
_atom_site_aniso_label
_atom_site_aniso_U_11
_atom_site_aniso_U_22
_atom_site_aniso_U_33
_atom_site_aniso_U_23
_atom_site_aniso_U_13
_atom_site_aniso_U_12
Br1 0.01511(7) 0.01444(7) 0.01603(7) -0.00090(4) 0.00575(5) 0.00057(4)
N1 0.0126(4) 0.0127(4) 0.0118(4) -0.0007(3) 0.0049(4) 0.0010(3)
C1 0.0146(5) 0.0136(5) 0.0139(5) 0.0006(4) 0.0075(4) 0.0015(4)
C2 0.0150(5) 0.0138(5) 0.0134(5) 0.0010(4) 0.0061(4) 0.0028(4)
C3 0.0149(5) 0.0133(5) 0.0135(5) 0.0008(4) 0.0067(4) 0.0011(4)
C4 0.0242(6) 0.0135(5) 0.0244(6) 0.0005(5) 0.0121(5) 0.0060(5)
C5 0.0169(6) 0.0334(7) 0.0105(5) 0.0000(5) 0.0033(4) 0.0033(5)
C6 0.0156(5) 0.0171(6) 0.0207(6) -0.0028(5) 0.0082(5) -0.0035(4)
O1 0.0296(6) 0.0348(6) 0.0473(7) -0.0114(6) 0.0127(5) -0.0025(5)

loop_
_atom_type_symbol
_atom_type_description
_atom_type_scat_dispersion_real
_atom_type_scat_dispersion_imag
_atom_type_scat_source
C C 0.0033 0.0016 'International Tables Vol C Tables 4.2.6.8 and 6.1.1.4'
H H 0.0000 0.0000 'International Tables Vol C Tables 4.2.6.8 and 6.1.1.4'
N N 0.0061 0.0033 'International Tables Vol C Tables 4.2.6.8 and 6.1.1.4'
O O 0.0106 0.0060 'International Tables Vol C Tables 4.2.6.8 and 6.1.1.4'
Br Br -0.2901 2.4595 'International Tables Vol C Tables 4.2.6.8 and 6.1.1.4'

loop_
_geom_angle_atom_site_label_1
_geom_angle_atom_site_label_2
_geom_angle_atom_site_label_3
_geom_angle
_geom_angle_site_symmetry_1
_geom_angle_site_symmetry_3
_geom_angle_publ_flag
C5 N1 C6 109.52(10) . . ?
C5 N1 C4 109.03(10) . . ?
C6 N1 C4 108.17(10) . . ?
C5 N1 C1 111.18(10) . . ?
C6 N1 C1 111.00(9) . . ?
C4 N1 C1 107.85(9) . . ?
N1 C1 C2 114.43(10) . . ?
N1 C1 H1A 108.7 . . ?
C2 C1 H1A 108.7 . . ?
N1 C1 H1B 108.7 . . ?
C2 C1 H1B 108.7 . . ?
H1A C1 H1B 107.6 . . ?
C1 C2 C3 110.17(9) . . ?
C1 C2 H2A 109.6 . . ?
C3 C2 H2A 109.6 . . ?
C1 C2 H2B 109.6 . . ?
C3 C2 H2B 109.6 . . ?
H2A C2 H2B 108.1 . . ?
C3 C3 C2 112.24(12) 3_755 . ?
C3 C3 H3A 109.2 3_755 . ?
C2 C3 H3A 109.2 . . ?
C3 C3 H3B 109.2 3_755 . ?
C2 C3 H3B 109.2 . . ?
H3A C3 H3B 107.9 . . ?
N1 C4 H4A 109.5 . . ?
N1 C4 H4B 109.5 . . ?
H4A C4 H4B 109.5 . . ?
N1 C4 H4C 109.5 . . ?
H4A C4 H4C 109.5 . . ?
H4B C4 H4C 109.5 . . ?
N1 C5 H5A 109.5 . . ?
N1 C5 H5B 109.5 . . ?
H5A C5 H5B 109.5 . . ?
N1 C5 H5C 109.5 . . ?
H5A C5 H5C 109.5 . . ?
H5B C5 H5C 109.5 . . ?
N1 C6 H6A 109.5 . . ?
N1 C6 H6B 109.5 . . ?
H6A C6 H6B 109.5 . . ?
N1 C6 H6C 109.5 . . ?
H6A C6 H6C 109.5 . . ?
H6B C6 H6C 109.5 . . ?
H1O O1 H2O 97(2) . . ?

loop_
_geom_bond_atom_site_label_1
_geom_bond_atom_site_label_2
_geom_bond_distance
_geom_bond_site_symmetry_2
_geom_bond_publ_flag
N1 C5 1.4969(16) . ?
N1 C6 1.4974(16) . ?
N1 C4 1.4984(16) . ?
N1 C1 1.5173(15) . ?
C1 C2 1.5225(16) . ?
C1 H1A 0.9900 . ?
C1 H1B 0.9900 . ?
C2 C3 1.5273(17) . ?
C2 H2A 0.9900 . ?
C2 H2B 0.9900 . ?
C3 C3 1.526(2) 3_755 ?
C3 H3A 0.9900 . ?
C3 H3B 0.9900 . ?
C4 H4A 0.9800 . ?
C4 H4B 0.9800 . ?
C4 H4C 0.9800 . ?
C5 H5A 0.9800 . ?
C5 H5B 0.9800 . ?
C5 H5C 0.9800 . ?
C6 H6A 0.9800 . ?
C6 H6B 0.9800 . ?
C6 H6C 0.9800 . ?
O1 H1O 1.01(3) . ?
O1 H2O 1.12(4) . ?

loop_
_geom_torsion_atom_site_label_1
_geom_torsion_atom_site_label_2
_geom_torsion_atom_site_label_3
_geom_torsion_atom_site_label_4
_geom_torsion
_geom_torsion_site_symmetry_1
_geom_torsion_site_symmetry_2
_geom_torsion_site_symmetry_3
_geom_torsion_site_symmetry_4
_geom_torsion_publ_flag
C5 N1 C1 C2 53.96(14) . . . . ?
C6 N1 C1 C2 -68.22(13) . . . . ?
C4 N1 C1 C2 173.44(10) . . . . ?
N1 C1 C2 C3 159.73(10) . . . . ?
C1 C2 C3 C3 -178.11(12) . . . 3_755 ?
